data_9009247
loop_
_publ_author_name
'Moore, P. B.'
'Araki, T.'

_publ_section_title
;
 Bahianite, Al5Sb3O14(O,OH)2, a novel hexagonal close-packed oxide structure
;
_journal_name_full 'Neues Jahrbuch fur Mineralogie, Abhandlungen'
_journal_page_first 113
_journal_page_last 125
_journal_volume 126
_journal_year 1976
_chemical_compound_source 'Serra de Mangabeira, Bahia, Brazil'
_chemical_formula_sum 'Al4.76 Fe0.34 O16 Sb2.9'
_chemical_name_mineral Bahianite
_space_group_IT_number 12
_symmetry_space_group_name_Hall '-C 2y'
_symmetry_space_group_name_H-M 'C 1 2/m 1'
_cell_angle_alpha 90
_cell_angle_beta 90.94
_cell_angle_gamma 90
_cell_length_a 9.406
_cell_length_b 11.541
_cell_length_c 4.410
_cell_formula_units_Z 2
_cell_volume 478.662
_database_code_amcsd 0014703
_exptl_crystal_density_diffrn 5.249
_cod_original_formula_sum 'Sb2.9 Fe.34 Al4.76 O16'
_cod_database_code 9009247

loop_
_space_group_symop_operation_xyz
x,y,z
1/2+x,1/2+y,z
x,-y,z
1/2+x,1/2-y,z
-x,y,-z
1/2-x,1/2+y,-z
-x,-y,-z
1/2-x,1/2-y,-z

loop_
_atom_site_aniso_label
_atom_site_aniso_U_11
_atom_site_aniso_U_22
_atom_site_aniso_U_33
_atom_site_aniso_U_12
_atom_site_aniso_U_13
_atom_site_aniso_U_23
Sb1 0.00408 0.00148 0.00148 0.00000 -0.00086 0.00000
Fe1 0.00408 0.00148 0.00148 0.00000 -0.00086 0.00000
Sb2 0.00448 0.00263 0.00147 0.00000 -0.00099 0.00000
Al1 0.00641 0.00533 0.00279 0.00000 -0.00130 0.00000
Al2 0.00905 0.00364 0.00556 -0.00027 -0.00107 0.00018
Fe2 0.00905 0.00364 0.00556 -0.00027 -0.00107 0.00018
O1 0.00968 0.00135 0.00669 0.00000 -0.00412 0.00000
O2 0.00681 0.00526 0.00229 0.00000 -0.00019 0.00000
O3 0.00753 0.00074 0.00437 -0.00022 0.00059 -0.00072
O4 0.00721 0.00250 0.00394 0.00038 -0.00271 0.00147
O5 0.00896 0.00263 0.00563 0.00033 -0.00105 0.00222

loop_
_atom_site_label
_atom_site_fract_x
_atom_site_fract_y
_atom_site_fract_z
_atom_site_occupancy
Sb1 0.00000 0.00000 0.00000 0.90000
Fe1 0.00000 0.00000 0.00000 0.10000
Sb2 0.00000 0.26881 0.00000 1.00000
Al1 0.00000 0.50000 0.50000 1.00000
Al2 0.23644 0.13003 0.49087 0.94000
Fe2 0.23644 0.13003 0.49087 0.06000
O1 0.15710 0.00000 0.28960 1.00000
O2 0.32910 0.00000 -0.29050 1.00000
O3 0.08810 0.13080 -0.21690 1.00000
O4 0.16400 0.25570 0.27980 1.00000
O5 0.40780 0.11440 0.24870 1.00000

loop_
_cod_related_entry_id
_cod_related_entry_database
_cod_related_entry_code
1 AMCSD 0014703
